data_4029944
loop_
_publ_author_name
'Doran, Robert'
'Guiry, Patrick J.'

_publ_section_title
;
 Catalytic Asymmetric Synthesis of Sterically Hindered Tertiary \a-Aryl
 Ketones.
;
_journal_issue 19
_journal_name_full 'The Journal of organic chemistry'
_journal_page_first 9112
_journal_page_last 9124
_journal_paper_doi 10.1021/jo5014806
_journal_volume 79
_journal_year 2014
_chemical_absolute_configuration ad
_chemical_formula_moiety 'C14 H18 O4'
_chemical_formula_sum 'C14 H18 O4'
_chemical_formula_weight 250.28
_chemical_name_systematic
; 
 ? 
;
_space_group_IT_number 4
_symmetry_cell_setting monoclinic
_symmetry_space_group_name_Hall 'P 2yb'
_symmetry_space_group_name_H-M 'P 1 21 1'
_atom_sites_solution_hydrogens geom
_atom_sites_solution_primary direct
_atom_sites_solution_secondary difmap
_audit_creation_method SHELXL-97
_cell_angle_alpha 90.00
_cell_angle_beta 101.4282(7)
_cell_angle_gamma 90.00
_cell_formula_units_Z 2
_cell_length_a 8.15690(7)
_cell_length_b 9.74184(8)
_cell_length_c 8.33981(6)
_cell_measurement_reflns_used 9839
_cell_measurement_temperature 100(2)
_cell_measurement_theta_max 76.6120
_cell_measurement_theta_min 5.4070
_cell_volume 649.569(9)
_computing_cell_refinement
; 
CrysAlisPro, Agilent Technologies, 
Version 1.171.36.24a (release 19-12-2012 CrysAlis171 .NET) 
(compiled Dec 19 2012,11:08:27) 
;
_computing_data_collection
; 
CrysAlisPro, Agilent Technologies, 
Version 1.171.36.24a (release 19-12-2012 CrysAlis171 .NET) 
(compiled Dec 19 2012,11:08:27) 
;
_computing_data_reduction
; 
CrysAlisPro, Agilent Technologies, 
Version 1.171.36.24a (release 19-12-2012 CrysAlis171 .NET) 
(compiled Dec 19 2012,11:08:27) 
;
_computing_structure_refinement 'SHELXL-97 (Sheldrick, 2008)'
_computing_structure_solution 'SHELXS-97 (Sheldrick, 2008)'
_diffrn_ambient_temperature 100(2)
_diffrn_detector_area_resol_mean 10.3196
_diffrn_measured_fraction_theta_full 0.996
_diffrn_measured_fraction_theta_max 0.996
_diffrn_measurement_device_type 'SuperNova, Dual, Cu at zero, Atlas'
_diffrn_measurement_method '\w scans'
_diffrn_radiation_monochromator mirror
_diffrn_radiation_source 'SuperNova (Cu) X-ray Source'
_diffrn_radiation_type CuK\a
_diffrn_radiation_wavelength 1.54184
_diffrn_reflns_av_R_equivalents 0.0236
_diffrn_reflns_av_sigmaI/netI 0.0156
_diffrn_reflns_limit_h_max 10
_diffrn_reflns_limit_h_min -10
_diffrn_reflns_limit_k_max 12
_diffrn_reflns_limit_k_min -12
_diffrn_reflns_limit_l_max 10
_diffrn_reflns_limit_l_min -10
_diffrn_reflns_number 13437
_diffrn_reflns_theta_full 76.72
_diffrn_reflns_theta_max 76.72
_diffrn_reflns_theta_min 5.41
_exptl_absorpt_coefficient_mu 0.766
_exptl_absorpt_correction_T_max 0.933
_exptl_absorpt_correction_T_min 0.912
_exptl_absorpt_correction_type analytical
_exptl_absorpt_process_details
; 
CrysAlisPro, Agilent Technologies, 
Version 1.171.36.24a (release 19-12-2012 CrysAlis171 .NET) 
(compiled Dec 19 2012,11:08:27) 
Analytical numeric absorption correction using a multifaceted crystal 
model based on expressions derived by R.C. Clark & J.S. Reid. 
(Clark, R. C. & Reid, J. S. (1995). Acta Cryst. A51, 887-897) 
;
_exptl_crystal_colour colourless
_exptl_crystal_density_diffrn 1.280
_exptl_crystal_density_method 'not measured'
_exptl_crystal_description irregular
_exptl_crystal_F_000 268
_exptl_crystal_size_max 0.1735
_exptl_crystal_size_mid 0.1501
_exptl_crystal_size_min 0.1229
_refine_diff_density_max 0.205
_refine_diff_density_min -0.130
_refine_diff_density_rms 0.031
_refine_ls_abs_structure_details 'Flack H D (1983), Acta Cryst. A39, 876-881'
_refine_ls_abs_structure_Flack 0.09(12)
_refine_ls_extinction_coef 0.0117(11)
_refine_ls_extinction_expression Fc^*^=kFc[1+0.001xFc^2^\l^3^/sin(2\q)]^-1/4^
_refine_ls_extinction_method SHELXL
_refine_ls_goodness_of_fit_ref 1.058
_refine_ls_hydrogen_treatment constr
_refine_ls_matrix_type full
_refine_ls_number_parameters 167
_refine_ls_number_reflns 2700
_refine_ls_number_restraints 1
_refine_ls_restrained_S_all 1.058
_refine_ls_R_factor_all 0.0277
_refine_ls_R_factor_gt 0.0267
_refine_ls_shift/su_max 0.000
_refine_ls_shift/su_mean 0.000
_refine_ls_structure_factor_coef Fsqd
_refine_ls_weighting_details 'calc w=1/[\s^2^(Fo^2^)+(0.0398P)^2^+0.1048P] where P=(Fo^2^+2Fc^2^)/3'
_refine_ls_weighting_scheme calc
_refine_ls_wR_factor_gt 0.0700
_refine_ls_wR_factor_ref 0.0710
_reflns_number_gt 2633
_reflns_number_total 2700
_reflns_threshold_expression I>2\s(I)
_cod_data_source_file jo5014806_si_002.cif
_cod_data_source_block gui85
_cod_depositor_comments 'Adding full bibliography for 4029943--4029944.cif.'
_cod_original_sg_symbol_H-M 'P 21'
_cod_database_code 4029944

loop_
_symmetry_equiv_pos_as_xyz
'x, y, z'
'-x, y+1/2, -z'

loop_
_atom_site_label
_atom_site_type_symbol
_atom_site_fract_x
_atom_site_fract_y
_atom_site_fract_z
_atom_site_U_iso_or_equiv
_atom_site_adp_type
_atom_site_occupancy
_atom_site_symmetry_multiplicity
_atom_site_calc_flag
_atom_site_refinement_flags
O1 O 0.43804(11) -0.12191(9) 0.87909(10) 0.0221(2) Uani 1 1 d .
O2 O -0.08339(11) 0.08946(11) 0.94569(11) 0.0299(2) Uani 1 1 d .
O3 O 0.19475(11) 0.21952(9) 0.51784(10) 0.0216(2) Uani 1 1 d .
O4 O 0.24554(11) -0.06168(9) 0.35230(10) 0.0230(2) Uani 1 1 d .
C1 C 0.30554(14) -0.03437(12) 0.83527(14) 0.0174(2) Uani 1 1 d .
C2 C 0.30713(14) 0.04392(12) 0.69539(13) 0.0166(2) Uani 1 1 d .
C3 C 0.17968(14) 0.14147(12) 0.65128(13) 0.0175(2) Uani 1 1 d .
C4 C 0.05054(14) 0.15682(13) 0.73613(14) 0.0193(2) Uani 1 1 d .
H4 H -0.0351 0.2230 0.7034 0.023 Uiso 1 1 calc R
C5 C 0.05065(14) 0.07195(13) 0.87108(14) 0.0200(2) Uani 1 1 d .
C6 C 0.17740(15) -0.02222(13) 0.92431(14) 0.0199(2) Uani 1 1 d .
H6 H 0.1773 -0.0770 1.0185 0.024 Uiso 1 1 calc R
C7 C 0.43740(18) -0.21280(13) 1.01333(15) 0.0249(3) Uani 1 1 d .
H7A H 0.4366 -0.1592 1.1126 0.037 Uiso 1 1 calc R
H7B H 0.5377 -0.2706 1.0298 0.037 Uiso 1 1 calc R
H7C H 0.3375 -0.2710 0.9898 0.037 Uiso 1 1 calc R
C8 C 0.43779(14) 0.02520(12) 0.59308(14) 0.0170(2) Uani 1 1 d .
H8 H 0.4996 -0.0616 0.6294 0.020 Uiso 1 1 calc R
C9 C 0.56816(14) 0.14050(14) 0.60063(14) 0.0217(2) Uani 1 1 d .
H9A H 0.5175 0.2312 0.6131 0.026 Uiso 1 1 calc R
H9B H 0.6633 0.1260 0.6931 0.026 Uiso 1 1 calc R
C10 C 0.62548(15) 0.13061(14) 0.43605(15) 0.0239(3) Uani 1 1 d .
H10A H 0.6744 0.2185 0.4087 0.029 Uiso 1 1 calc R
H10B H 0.7091 0.0566 0.4382 0.029 Uiso 1 1 calc R
C11 C 0.46393(16) 0.09783(14) 0.31366(15) 0.0237(3) Uani 1 1 d .
H11A H 0.4031 0.1831 0.2739 0.028 Uiso 1 1 calc R
H11B H 0.4883 0.0463 0.2187 0.028 Uiso 1 1 calc R
C12 C 0.36270(14) 0.01084(13) 0.40991(14) 0.0185(2) Uani 1 1 d .
C13 C 0.05881(18) 0.30381(17) 0.4454(2) 0.0347(3) Uani 1 1 d .
H13A H -0.0396 0.2465 0.4060 0.052 Uiso 1 1 calc R
H13B H 0.0881 0.3543 0.3534 0.052 Uiso 1 1 calc R
H13C H 0.0339 0.3690 0.5268 0.052 Uiso 1 1 calc R
C14 C -0.10574(19) -0.0114(2) 1.0649(2) 0.0438(4) Uani 1 1 d .
H14A H -0.1014 -0.1035 1.0184 0.066 Uiso 1 1 calc R
H14B H -0.2145 0.0023 1.0956 0.066 Uiso 1 1 calc R
H14C H -0.0166 -0.0020 1.1620 0.066 Uiso 1 1 calc R

loop_
_atom_site_aniso_label
_atom_site_aniso_U_11
_atom_site_aniso_U_22
_atom_site_aniso_U_33
_atom_site_aniso_U_23
_atom_site_aniso_U_13
_atom_site_aniso_U_12
O1 0.0241(4) 0.0244(4) 0.0186(4) 0.0078(3) 0.0057(3) 0.0072(3)
O2 0.0234(4) 0.0426(6) 0.0266(5) 0.0121(4) 0.0122(4) 0.0094(4)
O3 0.0215(4) 0.0220(5) 0.0223(4) 0.0088(3) 0.0065(3) 0.0053(3)
O4 0.0246(4) 0.0237(4) 0.0200(4) -0.0006(3) 0.0027(3) -0.0050(4)
C1 0.0185(5) 0.0170(6) 0.0158(5) -0.0007(4) 0.0010(4) 0.0003(4)
C2 0.0166(5) 0.0172(6) 0.0159(5) -0.0008(4) 0.0030(4) -0.0010(4)
C3 0.0192(5) 0.0167(6) 0.0162(5) 0.0008(4) 0.0028(4) -0.0015(4)
C4 0.0183(5) 0.0193(6) 0.0202(5) 0.0011(5) 0.0032(4) 0.0019(4)
C5 0.0178(5) 0.0244(6) 0.0185(5) -0.0009(5) 0.0053(4) -0.0010(5)
C6 0.0208(6) 0.0236(6) 0.0152(5) 0.0022(4) 0.0036(4) -0.0010(4)
C7 0.0367(7) 0.0212(6) 0.0180(5) 0.0061(5) 0.0081(5) 0.0071(5)
C8 0.0173(5) 0.0174(5) 0.0162(5) 0.0016(4) 0.0030(4) 0.0012(4)
C9 0.0190(5) 0.0263(6) 0.0198(5) 0.0005(5) 0.0038(4) -0.0032(5)
C10 0.0215(6) 0.0273(7) 0.0242(6) 0.0019(5) 0.0077(4) -0.0016(5)
C11 0.0289(6) 0.0254(6) 0.0177(5) 0.0019(5) 0.0067(5) -0.0048(5)
C12 0.0217(6) 0.0174(5) 0.0169(5) 0.0011(4) 0.0052(4) 0.0030(4)
C13 0.0235(7) 0.0397(8) 0.0417(8) 0.0236(7) 0.0083(6) 0.0094(6)
C14 0.0283(7) 0.0677(12) 0.0407(8) 0.0287(8) 0.0196(6) 0.0147(7)

loop_
_atom_type_symbol
_atom_type_description
_atom_type_scat_dispersion_real
_atom_type_scat_dispersion_imag
_atom_type_scat_source
C C 0.0181 0.0091 'International Tables Vol C Tables 4.2.6.8 and 6.1.1.4'
H H 0.0000 0.0000 'International Tables Vol C Tables 4.2.6.8 and 6.1.1.4'
O O 0.0492 0.0322 'International Tables Vol C Tables 4.2.6.8 and 6.1.1.4'

loop_
_geom_angle_atom_site_label_1
_geom_angle_atom_site_label_2
_geom_angle_atom_site_label_3
_geom_angle
C1 O1 C7 118.06(9)
C5 O2 C14 116.82(10)
C3 O3 C13 118.59(10)
O1 C1 C2 115.22(10)
O1 C1 C6 122.92(10)
C2 C1 C6 121.86(10)
C1 C2 C3 117.40(10)
C1 C2 C8 122.24(10)
C3 C2 C8 120.36(10)
O3 C3 C4 123.51(10)
O3 C3 C2 114.01(10)
C4 C3 C2 122.48(10)
C3 C4 C5 117.88(10)
C3 C4 H4 121.1
C5 C4 H4 121.1
O2 C5 C6 123.19(11)
O2 C5 C4 114.75(10)
C6 C5 C4 122.06(11)
C5 C6 C1 118.21(11)
C5 C6 H6 120.9
C1 C6 H6 120.9
O1 C7 H7A 109.5
O1 C7 H7B 109.5
H7A C7 H7B 109.5
O1 C7 H7C 109.5
H7A C7 H7C 109.5
H7B C7 H7C 109.5
C2 C8 C12 112.83(9)
C2 C8 C9 116.76(10)
C12 C8 C9 104.08(9)
C2 C8 H8 107.6
C12 C8 H8 107.6
C9 C8 H8 107.6
C10 C9 C8 104.33(10)
C10 C9 H9A 110.9
C8 C9 H9A 110.9
C10 C9 H9B 110.9
C8 C9 H9B 110.9
H9A C9 H9B 108.9
C11 C10 C9 103.54(10)
C11 C10 H10A 111.1
C9 C10 H10A 111.1
C11 C10 H10B 111.1
C9 C10 H10B 111.1
H10A C10 H10B 109.0
C12 C11 C10 104.48(10)
C12 C11 H11A 110.9
C10 C11 H11A 110.9
C12 C11 H11B 110.9
C10 C11 H11B 110.9
H11A C11 H11B 108.9
O4 C12 C11 125.86(10)
O4 C12 C8 125.23(10)
C11 C12 C8 108.87(10)
O3 C13 H13A 109.5
O3 C13 H13B 109.5
H13A C13 H13B 109.5
O3 C13 H13C 109.5
H13A C13 H13C 109.5
H13B C13 H13C 109.5
O2 C14 H14A 109.5
O2 C14 H14B 109.5
H14A C14 H14B 109.5
O2 C14 H14C 109.5
H14A C14 H14C 109.5
H14B C14 H14C 109.5

loop_
_geom_bond_atom_site_label_1
_geom_bond_atom_site_label_2
_geom_bond_distance
O1 C1 1.3684(14)
O1 C7 1.4282(14)
O2 C5 1.3717(14)
O2 C14 1.4349(17)
O3 C3 1.3733(13)
O3 C13 1.4152(15)
O4 C12 1.2088(15)
C1 C2 1.3959(15)
C1 C6 1.4020(16)
C2 C3 1.4028(16)
C2 C8 1.5025(15)
C3 C4 1.3885(16)
C4 C5 1.3964(16)
C4 H4 0.9500
C5 C6 1.3877(17)
C6 H6 0.9500
C7 H7A 0.9800
C7 H7B 0.9800
C7 H7C 0.9800
C8 C12 1.5354(15)
C8 C9 1.5394(16)
C8 H8 1.0000
C9 C10 1.5382(16)
C9 H9A 0.9900
C9 H9B 0.9900
C10 C11 1.5320(17)
C10 H10A 0.9900
C10 H10B 0.9900
C11 C12 1.5189(16)
C11 H11A 0.9900
C11 H11B 0.9900
C13 H13A 0.9800
C13 H13B 0.9800
C13 H13C 0.9800
C14 H14A 0.9800
C14 H14B 0.9800
C14 H14C 0.9800

loop_
_geom_torsion_atom_site_label_1
_geom_torsion_atom_site_label_2
_geom_torsion_atom_site_label_3
_geom_torsion_atom_site_label_4
_geom_torsion
C7 O1 C1 C2 -175.12(10)
C7 O1 C1 C6 5.47(16)
O1 C1 C2 C3 -176.06(10)
C6 C1 C2 C3 3.35(16)
O1 C1 C2 C8 4.61(15)
C6 C1 C2 C8 -175.97(11)
C13 O3 C3 C4 -11.00(17)
C13 O3 C3 C2 169.07(11)
C1 C2 C3 O3 176.61(10)
C8 C2 C3 O3 -4.05(15)
C1 C2 C3 C4 -3.32(16)
C8 C2 C3 C4 176.02(11)
O3 C3 C4 C5 -179.27(10)
C2 C3 C4 C5 0.65(17)
C14 O2 C5 C6 -11.23(19)
C14 O2 C5 C4 168.83(13)
C3 C4 C5 O2 -177.90(11)
C3 C4 C5 C6 2.15(17)
O2 C5 C6 C1 177.96(11)
C4 C5 C6 C1 -2.11(18)
O1 C1 C6 C5 178.62(10)
C2 C1 C6 C5 -0.75(17)
C1 C2 C8 C12 130.54(11)
C3 C2 C8 C12 -48.77(14)
C1 C2 C8 C9 -108.93(12)
C3 C2 C8 C9 71.76(13)
C2 C8 C9 C10 -154.08(10)
C12 C8 C9 C10 -29.02(12)
C8 C9 C10 C11 38.89(12)
C9 C10 C11 C12 -33.12(13)
C10 C11 C12 O4 -162.40(12)
C10 C11 C12 C8 15.32(13)
C2 C8 C12 O4 -46.20(16)
C9 C8 C12 O4 -173.74(12)
C2 C8 C12 C11 136.06(11)
C9 C8 C12 C11 8.52(13)
